data_7103717
loop_
_publ_author_name
'Ruben, Mario'
'Lehn, Jean-Marie'
'Vaughan, Gavin'

_publ_section_title
;
 Synthesis of ionisable [2 \\times  2] grid-type metallo-arrays and
 reversible protonic modulation of the optical properties of the
 [CoII4L4]8+ species
;
_journal_coden_ASTM CHCOFS
_journal_issue 12
_journal_name_full
;
 Chemical Communications (Cambridge, United Kingdom)
;
_journal_page_first 1338
_journal_page_last 1339
_journal_paper_doi 10.1039/b303922f
_journal_year 2003
_chemical_formula_sum 'C100 H122 Cl8 Mn4 N44 O63'
_chemical_formula_weight 3451.78
_space_group_IT_number 2
_symmetry_space_group_name_Hall '-P 1'
_symmetry_space_group_name_H-M 'P -1'
_atom_sites_solution_hydrogens geom
_atom_sites_solution_primary direct
_atom_sites_solution_secondary difmap
_audit_creation_method SHELXL-97
_cell_angle_alpha 80.381(3)
_cell_angle_beta 84.562(3)
_cell_angle_gamma 70.980(3)
_cell_formula_units_Z 2
_cell_length_a 17.7576(12)
_cell_length_b 17.9133(12)
_cell_length_c 24.6470(15)
_cell_measurement_temperature 120(2)
_cell_volume 7301.1(8)
_computing_structure_refinement 'SHELXL-97 (Sheldrick, 1997)'
_computing_structure_solution 'SHELXS-97 (Sheldrick, 1990)'
_diffrn_ambient_temperature 120(2)
_diffrn_measured_fraction_theta_full 0.878
_diffrn_measured_fraction_theta_max 0.878
_diffrn_radiation_monochromator graphite
_diffrn_radiation_source 'fine-focus sealed tube'
_diffrn_radiation_wavelength 0.42753
_diffrn_reflns_av_R_equivalents 0.0579
_diffrn_reflns_av_sigmaI/netI 0.1113
_diffrn_reflns_limit_h_max 20
_diffrn_reflns_limit_h_min -20
_diffrn_reflns_limit_k_max 20
_diffrn_reflns_limit_k_min -20
_diffrn_reflns_limit_l_max 27
_diffrn_reflns_limit_l_min -28
_diffrn_reflns_number 38752
_diffrn_reflns_theta_full 14.06
_diffrn_reflns_theta_max 14.06
_diffrn_reflns_theta_min 6.14
_exptl_absorpt_coefficient_mu 0.313
_exptl_crystal_density_diffrn 1.570
_exptl_crystal_density_method 'not measured'
_exptl_crystal_F_000 3540
_refine_diff_density_max 1.274
_refine_diff_density_min -1.150
_refine_diff_density_rms 0.119
_refine_ls_extinction_method none
_refine_ls_goodness_of_fit_ref 1.035
_refine_ls_hydrogen_treatment mixed
_refine_ls_matrix_type full
_refine_ls_number_parameters 2010
_refine_ls_number_reflns 19699
_refine_ls_number_restraints 406
_refine_ls_restrained_S_all 1.037
_refine_ls_R_factor_all 0.1392
_refine_ls_R_factor_gt 0.1155
_refine_ls_shift/su_max 0.062
_refine_ls_shift/su_mean 0.001
_refine_ls_structure_factor_coef Fsqd
_refine_ls_weighting_details 'calc w=1/[\s^2^(Fo^2^)+(0.1048P)^2^+86.1514P] where P=(Fo^2^+2Fc^2^)/3'
_refine_ls_weighting_scheme calc
_refine_ls_wR_factor_gt 0.2766
_refine_ls_wR_factor_ref 0.2902
_reflns_number_gt 14971
_reflns_number_total 19699
_reflns_threshold_expression >2sigma(I)
_cod_data_source_file b303922f.txt
_cod_data_source_block mr250
_cod_database_code 7103717

loop_
_symmetry_equiv_pos_as_xyz
'x, y, z'
'-x, -y, -z'

loop_
_atom_site_label
_atom_site_type_symbol
_atom_site_fract_x
_atom_site_fract_y
_atom_site_fract_z
_atom_site_U_iso_or_equiv
_atom_site_adp_type
_atom_site_occupancy
_atom_site_symmetry_multiplicity
_atom_site_calc_flag
_atom_site_refinement_flags
_atom_site_disorder_assembly
_atom_site_disorder_group
Mn1 Mn 0.08800(7) -0.17982(8) 0.27561(5) 0.0188(3) Uani 1 1 d . . .
Mn2 Mn -0.13004(7) -0.40476(8) 0.26594(5) 0.0183(3) Uani 1 1 d . . .
Mn3 Mn -0.22383(7) 0.13505(8) 0.26738(5) 0.0176(3) Uani 1 1 d . . .
Mn4 Mn -0.44162(8) -0.09315(8) 0.26921(5) 0.0187(3) Uani 1 1 d . . .
C11 C -0.0149(5) -0.2572(5) 0.1427(4) 0.0186(17) Uani 1 1 d U . .
H11 H -0.0162 -0.2436 0.1037 0.022 Uiso 1 1 calc . . .
C21 C -0.3260(5) 0.0467(5) 0.1403(4) 0.0191(17) Uani 1 1 d U . .
H21 H -0.3220 0.0524 0.1012 0.023 Uiso 1 1 calc . . .
C31 C -0.0805(6) -0.0426(5) 0.3999(4) 0.0255(19) Uani 1 1 d U . .
H31 H -0.0851 -0.0503 0.4390 0.031 Uiso 1 1 calc . . .
C41 C -0.2990(5) -0.2855(5) 0.3961(4) 0.0208(17) Uani 1 1 d U . .
H41 H -0.3023 -0.2957 0.4352 0.025 Uiso 1 1 calc . . .
C12 C -0.0161(5) -0.2906(5) 0.2545(4) 0.0192(16) Uani 1 1 d U . .
C22 C -0.3347(5) 0.0282(5) 0.2520(4) 0.0201(17) Uani 1 1 d U . .
C32 C -0.0697(5) -0.0233(5) 0.2880(4) 0.0182(16) Uani 1 1 d U . .
C42 C -0.2878(5) -0.2555(5) 0.2841(4) 0.0177(16) Uani 1 1 d U . .
C13 C -0.0151(5) -0.3124(5) 0.3156(4) 0.0215(17) Uani 1 1 d U . .
C23 C -0.3428(6) 0.0194(6) 0.3131(4) 0.0269(18) Uani 1 1 d U . .
C33 C -0.0621(5) -0.0090(5) 0.2266(4) 0.0191(16) Uani 1 1 d U . .
C43 C -0.2851(5) -0.2402(5) 0.2233(4) 0.0220(17) Uani 1 1 d U . .
C14 C -0.0091(8) -0.3522(8) 0.4289(4) 0.046(3) Uani 1 1 d U . .
H14 H -0.0079 -0.3652 0.4679 0.055 Uiso 1 1 calc . . .
C24 C -0.3621(14) 0.0080(13) 0.4267(6) 0.081(4) Uani 1 1 d U . .
H24 H -0.3693 0.0047 0.4656 0.097 Uiso 1 1 calc . . .
C34 C -0.0452(6) 0.0203(6) 0.1128(4) 0.033(2) Uani 1 1 d U . .
H34 H -0.0388 0.0298 0.0738 0.039 Uiso 1 1 calc . . .
C44 C -0.2790(7) -0.2135(7) 0.1083(4) 0.040(2) Uani 1 1 d U . .
H44 H -0.2759 -0.2052 0.0691 0.048 Uiso 1 1 calc . . .
C111 C -0.0539(5) -0.3082(5) 0.1713(4) 0.0180(16) Uani 1 1 d U . .
C121 C 0.0264(5) -0.2267(5) 0.1744(4) 0.0181(16) Uani 1 1 d U . .
C211 C -0.3689(5) 0.0018(5) 0.1714(3) 0.0178(16) Uani 1 1 d U . .
C221 C -0.2884(4) 0.0836(5) 0.1706(3) 0.0141(15) Uani 1 1 d U . .
C311 C -0.1331(5) 0.0215(5) 0.3676(4) 0.0189(16) Uani 1 1 d U . .
C321 C -0.0200(5) -0.0950(5) 0.3700(4) 0.0173(16) Uani 1 1 d U . .
C411 C -0.3531(5) -0.2196(5) 0.3657(4) 0.0163(16) Uani 1 1 d U . .
C421 C -0.2396(5) -0.3350(5) 0.3644(4) 0.0185(16) Uani 1 1 d U . .
N111 N -0.0573(4) -0.3255(4) 0.2272(3) 0.0183(14) Uani 1 1 d U . .
N121 N 0.0240(4) -0.2425(4) 0.2307(3) 0.0185(14) Uani 1 1 d U . .
N211 N -0.3728(4) -0.0112(4) 0.2267(3) 0.0193(14) Uani 1 1 d U . .
N221 N -0.2923(4) 0.0735(4) 0.2263(3) 0.0175(14) Uani 1 1 d U . .
N311 N -0.1294(4) 0.0303(4) 0.3122(3) 0.0196(15) Uani 1 1 d U . .
N321 N -0.0162(4) -0.0877(4) 0.3151(3) 0.0187(14) Uani 1 1 d U . .
N411 N -0.3474(4) -0.2039(4) 0.3108(3) 0.0180(14) Uani 1 1 d U . .
N421 N -0.2340(4) -0.3190(4) 0.3084(3) 0.0192(14) Uani 1 1 d U . .
C112 C -0.0717(7) -0.2660(6) 0.3492(4) 0.036(2) Uani 1 1 d U . .
H112 H -0.1126 -0.2205 0.3336 0.043 Uiso 1 1 calc . . .
C122 C 0.0446(6) -0.3791(6) 0.3390(4) 0.0292(19) Uani 1 1 d U . .
H122 H 0.0833 -0.4110 0.3158 0.035 Uiso 1 1 calc . . .
C212 C -0.4049(7) 0.0750(6) 0.3382(4) 0.036(2) Uani 1 1 d U . .
H212 H -0.4426 0.1169 0.3166 0.043 Uiso 1 1 calc . . .
C222 C -0.2918(7) -0.0437(8) 0.3455(5) 0.045(3) Uani 1 1 d U . .
H22A H -0.2508 -0.0826 0.3284 0.054 Uiso 1 1 calc . . .
C312 C -0.0145(5) 0.0369(6) 0.2012(4) 0.0266(18) Uani 1 1 d U . .
H312 H 0.0131 0.0573 0.2232 0.032 Uiso 1 1 calc . . .
C322 C -0.1007(5) -0.0413(6) 0.1943(4) 0.0255(18) Uani 1 1 d U . .
H322 H -0.1323 -0.0734 0.2110 0.031 Uiso 1 1 calc . . .
C412 C -0.2443(6) -0.1901(6) 0.1944(4) 0.0274(19) Uani 1 1 d U . .
H412 H -0.2177 -0.1653 0.2140 0.033 Uiso 1 1 calc . . .
C422 C -0.3232(6) -0.2777(6) 0.1941(4) 0.0290(19) Uani 1 1 d U . .
H422 H -0.3506 -0.3125 0.2131 0.035 Uiso 1 1 calc . . .
C113 C -0.0679(7) -0.2867(8) 0.4060(5) 0.045(2) Uani 1 1 d U . .
H113 H -0.1066 -0.2550 0.4293 0.054 Uiso 1 1 calc . . .
C123 C 0.0481(7) -0.3994(7) 0.3968(5) 0.039(2) Uani 1 1 d U . .
H123 H 0.0889 -0.4445 0.4130 0.047 Uiso 1 1 calc . . .
C213 C -0.4105(11) 0.0682(10) 0.3946(6) 0.065(3) Uani 1 1 d U . .
H213 H -0.4507 0.1081 0.4115 0.078 Uiso 1 1 calc . . .
C223 C -0.2993(10) -0.0517(11) 0.4030(6) 0.069(4) Uani 1 1 d U . .
H22B H -0.2641 -0.0950 0.4253 0.083 Uiso 1 1 calc . . .
C313 C -0.0074(6) 0.0529(6) 0.1453(4) 0.0289(19) Uani 1 1 d U . .
H313 H 0.0232 0.0860 0.1286 0.035 Uiso 1 1 calc . . .
C323 C -0.0922(6) -0.0258(6) 0.1371(4) 0.029(2) Uani 1 1 d U . .
H323 H -0.1186 -0.0468 0.1146 0.035 Uiso 1 1 calc . . .
C413 C -0.2423(6) -0.1763(7) 0.1374(4) 0.038(2) Uani 1 1 d U . .
H413 H -0.2155 -0.1411 0.1181 0.045 Uiso 1 1 calc . . .
C423 C -0.3199(6) -0.2623(6) 0.1361(4) 0.036(2) Uani 1 1 d U . .
H423 H -0.3465 -0.2862 0.1159 0.044 Uiso 1 1 calc . . .
N112 N -0.0897(4) -0.3459(4) 0.1437(3) 0.0208(15) Uani 1 1 d U . .
H11A H -0.0881 -0.3397 0.1075 0.025 Uiso 1 1 calc . . .
N122 N 0.0694(4) -0.1797(4) 0.1502(3) 0.0209(15) Uani 1 1 d U . .
H12A H 0.0729 -0.1675 0.1142 0.025 Uiso 1 1 calc . . .
N212 N -0.4102(4) -0.0334(4) 0.1457(3) 0.0213(15) Uani 1 1 d U . .
H21A H -0.4106 -0.0276 0.1096 0.026 Uiso 1 1 calc . . .
N222 N -0.2463(4) 0.1305(4) 0.1442(3) 0.0205(15) Uani 1 1 d U . .
H22C H -0.2423 0.1401 0.1080 0.025 Uiso 1 1 calc . . .
N312 N -0.1922(5) 0.0779(5) 0.3918(3) 0.0250(16) Uani 1 1 d U . .
H31A H -0.1975 0.0761 0.4278 0.030 Uiso 1 1 calc . . .
N322 N 0.0355(5) -0.1564(5) 0.3983(3) 0.0249(16) Uani 1 1 d U . .
H32A H 0.0354 -0.1643 0.4345 0.030 Uiso 1 1 calc . . .
N412 N -0.4144(4) -0.1690(5) 0.3929(3) 0.0236(16) Uani 1 1 d U . .
H41A H -0.4217 -0.1765 0.4290 0.028 Uiso 1 1 calc . . .
N422 N -0.1860(4) -0.4012(4) 0.3894(3) 0.0224(16) Uani 1 1 d U . .
H42A H -0.1889 -0.4158 0.4253 0.027 Uiso 1 1 calc . . .
N113 N -0.1281(4) -0.3937(4) 0.1750(3) 0.0190(15) Uani 1 1 d U . .
N123 N 0.1077(4) -0.1512(4) 0.1846(3) 0.0187(15) Uani 1 1 d U . .
N213 N -0.4508(4) -0.0778(4) 0.1782(3) 0.0197(15) Uani 1 1 d U . .
N223 N -0.2102(4) 0.1625(4) 0.1768(3) 0.0201(15) Uani 1 1 d U . .
N313 N -0.2422(4) 0.1366(4) 0.3579(3) 0.0192(15) Uani 1 1 d U . .
N323 N 0.0912(4) -0.2047(4) 0.3673(3) 0.0208(15) Uani 1 1 d U . .
N413 N -0.4629(4) -0.1066(4) 0.3606(3) 0.0203(15) Uani 1 1 d U . .
N423 N -0.1270(4) -0.4444(4) 0.3568(3) 0.0176(14) Uani 1 1 d U . .
C114 C -0.1623(5) -0.4330(5) 0.1507(4) 0.0181(16) Uani 1 1 d U . .
H114 H -0.1618 -0.4294 0.1118 0.022 Uiso 1 1 calc . . .
C124 C 0.1504(5) -0.1076(5) 0.1651(4) 0.0217(18) Uani 1 1 d U . .
H124 H 0.1577 -0.0937 0.1265 0.026 Uiso 1 1 calc . . .
C214 C -0.4923(5) -0.1121(5) 0.1565(4) 0.0231(18) Uani 1 1 d U . .
H214 H -0.4963 -0.1073 0.1178 0.028 Uiso 1 1 calc . . .
C224 C -0.1666(5) 0.2051(5) 0.1550(4) 0.0216(17) Uani 1 1 d U . .
H22D H -0.1593 0.2170 0.1162 0.026 Uiso 1 1 calc . . .
C314 C -0.2994(5) 0.1915(5) 0.3771(4) 0.0234(18) Uani 1 1 d U . .
H314 H -0.3077 0.1942 0.4155 0.028 Uiso 1 1 calc . . .
C324 C 0.1481(5) -0.2632(5) 0.3902(4) 0.0221(18) Uani 1 1 d U . .
H324 H 0.1529 -0.2732 0.4290 0.027 Uiso 1 1 calc . . .
C414 C -0.5225(5) -0.0558(5) 0.3822(4) 0.0245(18) Uani 1 1 d U . .
H414 H -0.5354 -0.0617 0.4207 0.029 Uiso 1 1 calc . . .
C424 C -0.0739(5) -0.5067(5) 0.3777(4) 0.0231(18) Uani 1 1 d U . .
H424 H -0.0736 -0.5260 0.4160 0.028 Uiso 1 1 calc . . .
C115 C -0.2018(5) -0.4838(5) 0.1886(4) 0.0212(17) Uani 1 1 d U . .
C125 C 0.1876(5) -0.0799(5) 0.2043(4) 0.0223(17) Uani 1 1 d U . .
C215 C -0.5327(5) -0.1588(5) 0.1960(4) 0.0242(18) Uani 1 1 d U . .
C225 C -0.1288(5) 0.2344(5) 0.1933(4) 0.0220(17) Uani 1 1 d U . .
C315 C -0.3514(5) 0.2498(5) 0.3365(4) 0.0226(17) Uani 1 1 d U . .
C325 C 0.2047(5) -0.3132(5) 0.3541(4) 0.0233(17) Uani 1 1 d U . .
C415 C -0.5687(6) 0.0110(5) 0.3445(4) 0.0265(18) Uani 1 1 d U . .
C425 C -0.0123(5) -0.5473(5) 0.3375(4) 0.0221(17) Uani 1 1 d U . .
N114 N -0.1998(4) -0.4817(4) 0.2426(3) 0.0204(15) Uani 1 1 d U . .
N124 N 0.1698(4) -0.1032(5) 0.2592(3) 0.0219(15) Uani 1 1 d U . .
N214 N -0.5201(4) -0.1633(4) 0.2494(3) 0.0239(15) Uani 1 1 d U . .
N224 N -0.1460(4) 0.2153(4) 0.2481(3) 0.0197(15) Uani 1 1 d U . .
N314 N -0.3336(4) 0.2373(4) 0.2828(3) 0.0177(14) Uani 1 1 d U . .
N324 N 0.1907(4) -0.2930(4) 0.2995(3) 0.0219(15) Uani 1 1 d U . .
N414 N -0.5444(4) 0.0112(5) 0.2899(3) 0.0227(15) Uani 1 1 d U . .
N424 N -0.0221(4) -0.5139(4) 0.2846(3) 0.0219(15) Uani 1 1 d U . .
C116 C -0.2324(6) -0.5272(6) 0.2779(4) 0.0275(19) Uani 1 1 d U . .
H116 H -0.2327 -0.5243 0.3160 0.033 Uiso 1 1 calc . . .
C126 C 0.2054(6) -0.0812(6) 0.2969(4) 0.028(2) Uani 1 1 d U . .
H126 H 0.1951 -0.0975 0.3348 0.033 Uiso 1 1 calc . . .
C216 C -0.5567(6) -0.2037(6) 0.2864(4) 0.0277(19) Uani 1 1 d U . .
H216 H -0.5478 -0.2072 0.3243 0.033 Uiso 1 1 calc . . .
C226 C -0.1149(6) 0.2432(6) 0.2848(4) 0.030(2) Uani 1 1 d U . .
H22E H -0.1283 0.2315 0.3228 0.036 Uiso 1 1 calc . . .
C316 C -0.3810(5) 0.2875(5) 0.2435(4) 0.0214(17) Uani 1 1 d U . .
H316 H -0.3699 0.2784 0.2063 0.026 Uiso 1 1 calc . . .
C326 C 0.2409(6) -0.3383(6) 0.2646(4) 0.0273(19) Uani 1 1 d U . .
H326 H 0.2314 -0.3247 0.2264 0.033 Uiso 1 1 calc . . .
C416 C -0.5822(6) 0.0744(6) 0.2539(4) 0.0285(19) Uani 1 1 d U . .
H416 H -0.5637 0.0763 0.2164 0.034 Uiso 1 1 calc . . .
C426 C 0.0324(5) -0.5475(5) 0.2463(4) 0.0234(18) Uani 1 1 d U . .
H426 H 0.0274 -0.5231 0.2090 0.028 Uiso 1 1 calc . . .
C117 C -0.2669(6) -0.5803(6) 0.2615(5) 0.032(2) Uani 1 1 d U . .
H117 H -0.2876 -0.6142 0.2881 0.038 Uiso 1 1 calc . . .
C127 C 0.2558(7) -0.0362(7) 0.2830(5) 0.040(2) Uani 1 1 d U . .
H127 H 0.2794 -0.0220 0.3111 0.048 Uiso 1 1 calc . . .
C217 C -0.6082(7) -0.2417(7) 0.2717(5) 0.038(2) Uani 1 1 d U . .
H217 H -0.6342 -0.2695 0.2993 0.046 Uiso 1 1 calc . . .
C227 C -0.0633(7) 0.2888(7) 0.2695(5) 0.037(2) Uani 1 1 d U . .
H22F H -0.0410 0.3064 0.2965 0.044 Uiso 1 1 calc . . .
C317 C -0.4461(6) 0.3529(6) 0.2560(4) 0.0285(19) Uani 1 1 d U . .
H317 H -0.4775 0.3889 0.2277 0.034 Uiso 1 1 calc . . .
C327 C 0.3066(5) -0.4046(6) 0.2816(5) 0.034(2) Uani 1 1 d U . .
H327 H 0.3399 -0.4360 0.2558 0.041 Uiso 1 1 calc . . .
C417 C -0.6470(6) 0.1375(6) 0.2686(5) 0.036(2) Uani 1 1 d U . .
H417 H -0.6736 0.1800 0.2415 0.043 Uiso 1 1 calc . . .
C427 C 0.0948(6) -0.6158(6) 0.2598(4) 0.031(2) Uani 1 1 d U . .
H427 H 0.1307 -0.6390 0.2316 0.037 Uiso 1 1 calc . . .
C118 C -0.2696(6) -0.5816(6) 0.2068(5) 0.034(2) Uani 1 1 d U . .
H118 H -0.2937 -0.6157 0.1945 0.041 Uiso 1 1 calc . . .
C128 C 0.2714(6) -0.0124(7) 0.2298(5) 0.036(2) Uani 1 1 d U . .
H128 H 0.3045 0.0205 0.2201 0.043 Uiso 1 1 calc . . .
C218 C -0.6203(6) -0.2382(6) 0.2170(5) 0.034(2) Uani 1 1 d U . .
H218 H -0.6532 -0.2650 0.2058 0.040 Uiso 1 1 calc . . .
C228 C -0.0459(7) 0.3075(6) 0.2137(5) 0.036(2) Uani 1 1 d U . .
H22G H -0.0121 0.3393 0.2022 0.043 Uiso 1 1 calc . . .
C318 C -0.4634(6) 0.3633(6) 0.3108(4) 0.0280(19) Uani 1 1 d U . .
H318 H -0.5087 0.4055 0.3204 0.034 Uiso 1 1 calc . . .
C328 C 0.3211(6) -0.4225(6) 0.3361(5) 0.038(2) Uani 1 1 d U . .
H328 H 0.3663 -0.4658 0.3487 0.045 Uiso 1 1 calc . . .
C418 C -0.6712(6) 0.1366(6) 0.3225(5) 0.041(2) Uani 1 1 d U . .
H418 H -0.7139 0.1799 0.3337 0.049 Uiso 1 1 calc . . .
C428 C 0.1059(6) -0.6514(6) 0.3142(5) 0.034(2) Uani 1 1 d U . .
H428 H 0.1496 -0.6978 0.3241 0.041 Uiso 1 1 calc . . .
C119 C -0.2359(6) -0.5311(6) 0.1676(4) 0.0285(19) Uani 1 1 d U . .
H119 H -0.2371 -0.5304 0.1290 0.034 Uiso 1 1 calc . . .
C129 C 0.2390(6) -0.0362(6) 0.1883(4) 0.0276(19) Uani 1 1 d U . .
H129 H 0.2522 -0.0226 0.1505 0.033 Uiso 1 1 calc . . .
C219 C -0.5822(6) -0.1933(6) 0.1776(4) 0.028(2) Uani 1 1 d U . .
H219 H -0.5909 -0.1872 0.1394 0.034 Uiso 1 1 calc . . .
C229 C -0.0777(6) 0.2799(6) 0.1744(4) 0.032(2) Uani 1 1 d U . .
H22H H -0.0653 0.2914 0.1362 0.039 Uiso 1 1 calc . . .
C319 C -0.4158(5) 0.3134(6) 0.3513(4) 0.0256(19) Uani 1 1 d U . .
H319 H -0.4263 0.3220 0.3887 0.031 Uiso 1 1 calc . . .
C329 C 0.2694(6) -0.3770(6) 0.3741(5) 0.033(2) Uani 1 1 d U . .
H329 H 0.2786 -0.3897 0.4124 0.039 Uiso 1 1 calc . . .
C419 C -0.6331(5) 0.0710(6) 0.3626(4) 0.030(2) Uani 1 1 d U . .
H419 H -0.6511 0.0684 0.4002 0.036 Uiso 1 1 calc . . .
C429 C 0.0489(6) -0.6153(6) 0.3546(4) 0.028(2) Uani 1 1 d U . .
H429 H 0.0531 -0.6376 0.3924 0.034 Uiso 1 1 calc . . .
Cl1 Cl 0.39684(14) 0.09780(15) 0.08137(10) 0.0324(6) Uani 1 1 d . . .
O11 O 0.4526(5) 0.0323(5) 0.0558(3) 0.0461(19) Uani 1 1 d . . .
O12 O 0.3642(6) 0.0649(7) 0.1302(4) 0.068(3) Uani 1 1 d . . .
O13 O 0.3351(5) 0.1412(5) 0.0444(4) 0.057(2) Uani 1 1 d . . .
O14 O 0.4388(7) 0.1490(7) 0.0907(7) 0.090(4) Uani 1 1 d . . .
Cl2 Cl 0.04356(16) 0.42918(16) 0.08164(11) 0.0365(6) Uani 1 1 d . . .
O22 O 0.0818(7) 0.3892(7) 0.1304(4) 0.069(3) Uani 1 1 d . . .
O24 O -0.0019(6) 0.5081(6) 0.0879(5) 0.073(3) Uani 1 1 d . . .
O23 O 0.0995(8) 0.4324(6) 0.0369(4) 0.080(4) Uani 1 1 d . . .
O21 O -0.0007(11) 0.3836(9) 0.0661(6) 0.105(5) Uani 1 1 d . . .
Cl3 Cl 0.13978(15) 0.07060(15) 0.01507(10) 0.0347(6) Uani 1 1 d . . .
O34 O 0.0919(5) 0.0270(5) 0.0000(4) 0.049(2) Uani 1 1 d . . .
O32 O 0.1766(6) 0.0314(6) 0.0642(3) 0.054(2) Uani 1 1 d . . .
O31 O 0.0867(6) 0.1476(6) 0.0254(5) 0.068(3) Uani 1 1 d . . .
O33 O 0.1972(5) 0.0784(8) -0.0289(4) 0.071(3) Uani 1 1 d . . .
Cl4 Cl 0.28225(18) 0.70134(19) 0.09160(11) 0.0456(7) Uani 1 1 d . . .
O41 O 0.2473(7) 0.7124(7) 0.0409(4) 0.069(3) Uani 1 1 d . . .
O42 O 0.245(2) 0.6577(19) 0.1298(7) 0.185(13) Uani 1 1 d . . .
O44 O 0.2686(11) 0.7708(15) 0.1116(9) 0.149(9) Uani 1 1 d . . .
O43 O 0.3664(9) 0.6811(17) 0.0823(8) 0.143(8) Uani 1 1 d . . .
Cl5 Cl 0.39927(18) 0.4125(2) 0.47214(13) 0.0509(8) Uani 1 1 d . . .
O53 O 0.3351(7) 0.4835(8) 0.4789(6) 0.092(4) Uani 1 1 d . . .
O54 O 0.4388(13) 0.3806(11) 0.5209(6) 0.139(8) Uani 1 1 d . . .
O51 O 0.4404(8) 0.4193(8) 0.4220(5) 0.087(4) Uani 1 1 d . . .
O52 O 0.3648(13) 0.3489(10) 0.4729(10) 0.146(9) Uani 1 1 d . . .
Cl6 Cl 1.19094(18) 0.6550(2) 0.57341(12) 0.0571(9) Uani 1 1 d . . .
O61 O 1.1969(7) 0.6706(7) 0.5172(4) 0.070(3) Uani 1 1 d . . .
O62 O 1.2518(7) 0.6647(8) 0.6021(5) 0.077(3) Uani 1 1 d . . .
O63 O 1.1140(8) 0.6750(12) 0.5956(7) 0.113(5) Uani 1 1 d . . .
O64 O 1.2105(7) 0.5632(6) 0.5822(5) 0.071(3) Uani 1 1 d . . .
Cl7 Cl 0.2097(2) 0.9260(2) 0.45612(12) 0.0560(8) Uani 1 1 d . . .
O74 O 0.2028(8) 0.8601(6) 0.4329(4) 0.075(3) Uani 1 1 d . . .
O73 O 0.2626(9) 0.8981(8) 0.4994(4) 0.086(4) Uani 1 1 d . . .
O71 O 0.2353(13) 0.9792(8) 0.4157(4) 0.112(6) Uani 1 1 d . . .
O72 O 0.1349(10) 0.9683(11) 0.4806(7) 0.120(6) Uani 1 1 d . . .
Cl8 Cl 0.2118(2) 0.2358(2) 0.46189(14) 0.0638(10) Uani 1 1 d D . .
O81A O 0.1682(16) 0.3177(10) 0.4558(11) 0.116(15) Uani 0.53(3) 1 d PD A 1
O82A O 0.2867(13) 0.228(2) 0.4339(10) 0.147(19) Uani 0.53(3) 1 d PD A 1
O83A O 0.2302(17) 0.2097(17) 0.5142(6) 0.094(11) Uani 0.53(3) 1 d PD A 1
O84A O 0.1765(18) 0.2002(18) 0.4332(15) 0.107(12) Uani 0.53(3) 1 d PD A 1
O81B O 0.1649(14) 0.1863(14) 0.4897(10) 0.081(10) Uani 0.47(3) 1 d PD A 2
O82B O 0.2058(18) 0.2302(15) 0.4087(6) 0.070(9) Uani 0.47(3) 1 d PD A 2
O83B O 0.185(2) 0.3097(15) 0.4764(18) 0.48(14) Uani 0.47(3) 1 d PD A 2
O84B O 0.2863(14) 0.192(2) 0.479(2) 0.25(6) Uani 0.47(3) 1 d PD A 2
O1W O 0.0634(5) 0.8559(5) 0.0368(3) 0.0428(18) Uani 1 1 d . . .
O2W O 0.9024(5) 0.6960(4) 0.0304(3) 0.0410(18) Uani 1 1 d . . .
O3W O 0.9660(11) 0.1700(16) 0.4915(5) 0.172(12) Uani 1 1 d . . .
O4W O 0.6282(5) 0.9871(5) 0.0338(3) 0.0408(18) Uani 1 1 d . . .
O5W O 0.7813(5) 1.1372(6) 0.0318(3) 0.050(2) Uani 1 1 d . . .
O6W O 0.5604(5) 0.8307(6) 0.5046(3) 0.050(2) Uani 1 1 d . . .
O7W O 0.1820(5) 0.4538(6) 0.4984(3) 0.052(2) Uani 1 1 d . . .
N1 N 1.3194(7) 0.3711(6) 0.2885(4) 0.047(2) Uani 1 1 d U . .
N2 N 0.5004(6) 0.2399(6) 0.1637(5) 0.049(2) Uani 1 1 d U . .
N3 N 0.8655(6) 0.3411(6) 0.0214(4) 0.037(2) Uani 1 1 d U . .
N4 N 0.2977(5) 0.4014(7) 0.0002(4) 0.047(2) Uani 1 1 d U . .
N5 N 0.5069(6) 0.2442(6) -0.0172(4) 0.045(2) Uani 1 1 d U . .
N6 N 0.6298(7) 0.3732(7) 0.0852(5) 0.050(3) Uani 1 1 d U . .
N7 N -0.4427(10) -0.4032(8) 0.3617(6) 0.067(3) Uani 1 1 d U . .
N8 N 0.1923(6) 0.2218(7) 0.1705(6) 0.056(3) Uani 1 1 d U . .
N9 N 0.1757(5) 0.5281(5) 0.1914(5) 0.041(2) Uani 1 1 d U . .
N10 N 0.0422(10) 0.0995(8) 0.3552(6) 0.075(4) Uani 1 1 d U . .
N11 N 0.5866(6) 0.2428(7) 0.5272(4) 0.048(2) Uani 1 1 d U . .
N12 N 0.5300(9) 1.5741(8) 0.2052(7) 0.077(4) Uani 1 1 d U . .
C1A C 1.292(2) 0.3862(16) 0.3450(7) 0.110(8) Uani 1 1 d U . .
H1AA H 1.3187 0.4210 0.3562 0.165 Uiso 1 1 calc R . .
H1AB H 1.3056 0.3355 0.3699 0.165 Uiso 1 1 calc R . .
H1AC H 1.2344 0.4122 0.3464 0.165 Uiso 1 1 calc R . .
C2A C 0.4261(7) 0.2976(9) 0.1489(6) 0.053(3) Uani 1 1 d U . .
H2AA H 0.3848 0.2910 0.1768 0.080 Uiso 1 1 calc R . .
H2AB H 0.4120 0.2904 0.1131 0.080 Uiso 1 1 calc R . .
H2AC H 0.4304 0.3513 0.1466 0.080 Uiso 1 1 calc R . .
C3A C 0.8735(8) 0.3909(8) -0.0317(6) 0.053(3) Uani 1 1 d U . .
H3AA H 0.9132 0.3583 -0.0559 0.079 Uiso 1 1 calc R . .
H3AB H 0.8908 0.4352 -0.0252 0.079 Uiso 1 1 calc R . .
H3AC H 0.8220 0.4120 -0.0492 0.079 Uiso 1 1 calc R . .
C4A C 0.2835(8) 0.3247(9) 0.0188(6) 0.057(3) Uani 1 1 d U . .
H4AA H 0.2749 0.3028 -0.0131 0.085 Uiso 1 1 calc R . .
H4AB H 0.2362 0.3327 0.0439 0.085 Uiso 1 1 calc R . .
H4AC H 0.3299 0.2873 0.0380 0.085 Uiso 1 1 calc R . .
C5A C 0.5815(8) 0.1878(8) 0.0061(6) 0.054(3) Uani 1 1 d U . .
H5AA H 0.5957 0.2087 0.0366 0.081 Uiso 1 1 calc R . .
H5AB H 0.6245 0.1813 -0.0225 0.081 Uiso 1 1 calc R . .
H5AC H 0.5738 0.1360 0.0197 0.081 Uiso 1 1 calc R . .
C6A C 0.6057(9) 0.4105(11) 0.0302(6) 0.064(4) Uani 1 1 d U . .
H6AA H 0.6394 0.3780 0.0033 0.097 Uiso 1 1 calc R . .
H6AB H 0.6115 0.4639 0.0233 0.097 Uiso 1 1 calc R . .
H6AC H 0.5499 0.4148 0.0266 0.097 Uiso 1 1 calc R . .
C7A C -0.4099(9) -0.4851(9) 0.3839(7) 0.064(4) Uani 1 1 d U . .
H7AA H -0.4527 -0.5053 0.4015 0.096 Uiso 1 1 calc R . .
H7AB H -0.3712 -0.4906 0.4113 0.096 Uiso 1 1 calc R . .
H7AC H -0.3832 -0.5158 0.3543 0.096 Uiso 1 1 calc R . .
C8A C 0.1639(9) 0.1959(10) 0.1246(8) 0.066(4) Uani 1 1 d U . .
H8AA H 0.1255 0.1679 0.1391 0.099 Uiso 1 1 calc R . .
H8AB H 0.2092 0.1599 0.1062 0.099 Uiso 1 1 calc R . .
H8AC H 0.1381 0.2426 0.0981 0.099 Uiso 1 1 calc R . .
C9A C 0.2326(8) 0.4766(8) 0.1555(6) 0.055(3) Uani 1 1 d U . .
H9AA H 0.2152 0.4923 0.1175 0.083 Uiso 1 1 calc R . .
H9AB H 0.2353 0.4209 0.1679 0.083 Uiso 1 1 calc R . .
H9AC H 0.2855 0.4821 0.1570 0.083 Uiso 1 1 calc R . .
C10A C 0.094(2) 0.1381(13) 0.3676(15) 0.129(11) Uani 1 1 d U . .
H10A H 0.1420 0.1247 0.3438 0.194 Uiso 1 1 calc R . .
H10B H 0.1076 0.1209 0.4063 0.194 Uiso 1 1 calc R . .
H10C H 0.0671 0.1959 0.3616 0.194 Uiso 1 1 calc R . .
C11A C 0.6331(9) 0.2970(11) 0.5287(7) 0.063(4) Uani 1 1 d U . .
H11B H 0.6428 0.2979 0.5670 0.095 Uiso 1 1 calc R . .
H11C H 0.6033 0.3509 0.5118 0.095 Uiso 1 1 calc R . .
H11D H 0.6841 0.2782 0.5083 0.095 Uiso 1 1 calc R . .
C12A C 0.5295(11) 1.5948(11) 0.1430(9) 0.086(5) Uani 1 1 d U . .
H12B H 0.4877 1.5792 0.1292 0.129 Uiso 1 1 calc R . .
H12C H 0.5814 1.5661 0.1270 0.129 Uiso 1 1 calc R . .
H12D H 0.5192 1.6524 0.1327 0.129 Uiso 1 1 calc R . .
O1C O 1.2921(5) 0.3279(4) 0.2681(4) 0.0424(18) Uani 1 1 d . . .
O1B O 1.3643(5) 0.4040(5) 0.2643(5) 0.055(2) Uani 1 1 d . . .
O7B O -0.3961(10) -0.3687(9) 0.3385(7) 0.109(5) Uani 1 1 d . . .
O7C O -0.5150(8) -0.3739(9) 0.3643(6) 0.091(4) Uani 1 1 d . . .
O12B O 0.5784(11) 1.5879(11) 0.2329(7) 0.114(5) Uani 1 1 d . . .
O6C O 0.5949(14) 0.4047(9) 0.1251(5) 0.114(6) Uani 1 1 d . . .
O6B O 0.6805(8) 0.3111(14) 0.0917(10) 0.158(11) Uani 1 1 d . . .
O9B O 0.1869(5) 0.5182(5) 0.2403(4) 0.0471(19) Uani 1 1 d . . .
O9C O 0.1173(6) 0.5781(7) 0.1713(5) 0.079(3) Uani 1 1 d . . .
O10B O 0.0480(8) 0.0611(8) 0.3225(6) 0.081(3) Uani 1 1 d . . .
O10C O -0.0219(11) 0.1161(10) 0.3856(8) 0.112(5) Uani 1 1 d . . .
O3B O 0.9056(5) 0.2727(5) 0.0288(4) 0.050(2) Uani 1 1 d . . .
O3C O 0.8171(6) 0.3718(7) 0.0577(4) 0.064(3) Uani 1 1 d . . .
O11B O 0.5699(5) 0.2356(6) 0.4819(4) 0.055(2) Uani 1 1 d . . .
O11C O 0.5662(6) 0.2074(7) 0.5692(4) 0.069(3) Uani 1 1 d . . .
O5B O 0.4793(6) 0.3077(6) -0.0007(4) 0.057(2) Uani 1 1 d . . .
O5C O 0.4825(6) 0.2249(6) -0.0557(4) 0.055(2) Uani 1 1 d . . .
O4B O 0.2960(8) 0.4258(7) -0.0490(5) 0.079(3) Uani 1 1 d . . .
O4C O 0.3092(6) 0.4374(6) 0.0349(4) 0.062(2) Uani 1 1 d . . .
O2B O 0.5596(5) 0.2422(7) 0.1308(4) 0.063(3) Uani 1 1 d . . .
O2C O 0.5078(7) 0.1940(8) 0.2056(5) 0.078(4) Uani 1 1 d . . .
O8B O 0.2413(6) 0.2581(6) 0.1593(5) 0.068(3) Uani 1 1 d . . .
O8C O 0.1679(7) 0.2055(6) 0.2175(5) 0.072(3) Uani 1 1 d . . .
O12C O 0.4851(7) 1.5419(7) 0.2260(7) 0.089(4) Uani 1 1 d . . .

loop_
_atom_site_aniso_label
_atom_site_aniso_U_11
_atom_site_aniso_U_22
_atom_site_aniso_U_33
_atom_site_aniso_U_23
_atom_site_aniso_U_13
_atom_site_aniso_U_12
Mn1 0.0147(7) 0.0167(7) 0.0247(7) -0.0030(5) 0.0032(5) -0.0058(5)
Mn2 0.0117(6) 0.0163(7) 0.0259(7) -0.0031(5) 0.0034(5) -0.0042(5)
Mn3 0.0144(6) 0.0162(7) 0.0224(7) -0.0034(5) 0.0042(5) -0.0062(5)
Mn4 0.0149(7) 0.0149(7) 0.0252(7) -0.0032(5) 0.0042(5) -0.0046(5)
C11 0.017(4) 0.016(4) 0.025(4) -0.005(3) 0.006(3) -0.009(3)
C21 0.008(4) 0.020(4) 0.029(4) -0.007(3) 0.003(3) -0.002(3)
C31 0.023(5) 0.019(4) 0.027(4) -0.002(3) 0.004(3) 0.002(3)
C41 0.014(4) 0.017(4) 0.027(4) -0.004(3) 0.007(3) -0.001(3)
C12 0.011(4) 0.011(4) 0.035(4) -0.008(3) 0.003(3) -0.002(3)
C22 0.017(4) 0.017(4) 0.030(4) -0.004(3) 0.005(3) -0.010(3)
C32 0.013(4) 0.013(4) 0.028(4) -0.001(3) -0.001(3) -0.004(3)
C42 0.003(4) 0.013(4) 0.033(4) -0.001(3) 0.003(3) 0.001(3)
C13 0.018(4) 0.023(4) 0.032(4) -0.009(3) 0.004(3) -0.018(3)
C23 0.034(5) 0.027(5) 0.025(4) -0.002(3) 0.000(3) -0.018(4)
C33 0.009(4) 0.018(4) 0.023(4) -0.005(3) 0.000(3) 0.007(3)
C43 0.011(4) 0.017(4) 0.034(4) -0.010(3) 0.005(3) 0.002(3)
C14 0.066(7) 0.061(7) 0.026(5) -0.002(4) 0.002(4) -0.045(5)
C24 0.129(13) 0.122(12) 0.026(6) -0.003(6) 0.017(6) -0.094(9)
C34 0.026(5) 0.029(5) 0.029(5) 0.006(4) 0.000(4) 0.005(4)
C44 0.041(6) 0.039(6) 0.022(5) -0.002(4) 0.005(4) 0.008(4)
C111 0.011(4) 0.017(4) 0.026(4) -0.005(3) 0.001(3) -0.003(3)
C121 0.015(4) 0.008(4) 0.029(4) -0.004(3) 0.003(3) -0.002(3)
C211 0.013(4) 0.016(4) 0.024(4) -0.010(3) -0.001(3) 0.000(3)
C221 0.006(4) 0.008(4) 0.024(4) -0.003(3) 0.003(3) 0.003(3)
C311 0.011(4) 0.013(4) 0.031(4) -0.006(3) 0.002(3) -0.002(3)
C321 0.010(4) 0.016(4) 0.030(4) -0.002(3) 0.000(3) -0.009(3)
C411 0.014(4) 0.010(4) 0.026(4) -0.003(3) 0.007(3) -0.007(3)
C421 0.010(4) 0.015(4) 0.029(4) -0.002(3) 0.004(3) -0.005(3)
N111 0.013(3) 0.014(3) 0.027(3) -0.005(3) 0.004(3) -0.003(3)
N121 0.017(4) 0.013(3) 0.026(3) -0.002(3) 0.004(3) -0.005(3)
N211 0.016(4) 0.012(3) 0.028(3) -0.001(3) 0.001(3) -0.004(3)
N221 0.014(3) 0.014(3) 0.024(3) -0.005(3) 0.005(3) -0.003(3)
N311 0.010(3) 0.021(4) 0.026(3) -0.001(3) 0.005(3) -0.006(3)
N321 0.013(3) 0.016(3) 0.026(3) -0.003(3) 0.001(3) -0.003(3)
N411 0.010(3) 0.018(4) 0.024(3) -0.004(3) 0.001(3) -0.002(3)
N421 0.012(3) 0.013(3) 0.029(3) -0.005(3) 0.004(3) 0.000(3)
C112 0.043(6) 0.032(5) 0.034(5) -0.011(4) 0.009(4) -0.015(4)
C122 0.033(5) 0.031(5) 0.029(4) 0.001(4) 0.005(4) -0.022(4)
C212 0.042(6) 0.035(5) 0.040(5) -0.018(4) 0.020(4) -0.027(4)
C222 0.036(6) 0.058(7) 0.041(5) 0.012(5) -0.003(4) -0.023(5)
C312 0.019(5) 0.020(5) 0.036(4) -0.004(4) 0.000(4) -0.001(4)
C322 0.018(4) 0.026(5) 0.029(4) -0.005(4) 0.003(3) -0.002(4)
C412 0.025(5) 0.026(5) 0.027(4) -0.003(4) 0.007(4) -0.006(4)
C422 0.028(5) 0.019(5) 0.037(4) -0.008(4) 0.004(4) -0.004(4)
C113 0.048(6) 0.064(7) 0.033(5) -0.020(5) 0.017(5) -0.032(5)
C123 0.049(6) 0.032(5) 0.044(5) 0.008(4) -0.022(5) -0.025(4)
C213 0.094(10) 0.080(9) 0.050(6) -0.037(6) 0.032(6) -0.064(7)
C223 0.081(9) 0.100(10) 0.039(6) 0.031(6) -0.023(6) -0.060(7)
C313 0.022(5) 0.018(5) 0.038(5) 0.000(4) 0.011(4) 0.000(4)
C323 0.028(5) 0.030(5) 0.024(4) -0.006(4) -0.005(4) -0.001(4)
C413 0.029(5) 0.037(6) 0.031(5) 0.004(4) 0.007(4) 0.005(4)
C423 0.029(5) 0.033(5) 0.033(5) -0.006(4) -0.007(4) 0.011(4)
N112 0.027(4) 0.022(4) 0.020(3) -0.007(3) 0.005(3) -0.016(3)
N122 0.020(4) 0.020(4) 0.025(4) -0.004(3) 0.002(3) -0.011(3)
N212 0.023(4) 0.019(4) 0.025(4) -0.005(3) 0.003(3) -0.011(3)
N222 0.021(4) 0.019(4) 0.021(4) -0.003(3) 0.001(3) -0.007(3)
N312 0.022(4) 0.024(4) 0.022(4) 0.000(3) 0.005(3) 0.001(3)
N322 0.024(4) 0.025(4) 0.022(4) -0.004(3) 0.003(3) -0.003(3)
N412 0.013(3) 0.023(4) 0.027(4) 0.002(3) 0.008(3) 0.001(3)
N422 0.016(4) 0.020(4) 0.023(4) -0.002(3) 0.004(3) 0.002(3)
N113 0.013(3) 0.011(3) 0.028(4) -0.001(3) 0.005(3) 0.000(3)
N123 0.010(3) 0.017(4) 0.029(4) -0.008(3) 0.002(3) -0.002(3)
N213 0.017(4) 0.010(3) 0.031(4) -0.004(3) 0.005(3) -0.004(3)
N223 0.016(4) 0.017(4) 0.027(4) -0.005(3) 0.001(3) -0.004(3)
N313 0.017(4) 0.018(4) 0.019(3) -0.002(3) 0.003(3) -0.002(3)
N323 0.016(3) 0.018(4) 0.030(4) -0.008(3) 0.005(3) -0.007(3)
N413 0.021(4) 0.015(3) 0.023(4) -0.003(3) 0.005(3) -0.005(3)
N423 0.007(3) 0.020(4) 0.022(4) 0.000(3) 0.005(3) -0.003(3)
C114 0.010(4) 0.013(4) 0.029(4) -0.004(3) 0.002(3) 0.000(3)
C124 0.022(5) 0.018(4) 0.024(4) 0.000(3) 0.005(3) -0.009(4)
C214 0.017(4) 0.023(5) 0.031(4) -0.007(4) 0.002(3) -0.008(4)
C224 0.021(4) 0.023(5) 0.021(4) -0.001(3) 0.008(3) -0.009(4)
C314 0.021(4) 0.020(4) 0.029(4) -0.008(3) 0.003(3) -0.004(3)
C324 0.022(4) 0.017(4) 0.027(4) -0.001(3) -0.004(3) -0.007(3)
C414 0.018(4) 0.018(4) 0.033(5) -0.005(3) 0.010(4) -0.003(3)
C424 0.010(4) 0.022(4) 0.034(5) 0.002(4) 0.003(3) -0.006(3)
C115 0.010(4) 0.016(4) 0.032(4) 0.004(3) -0.002(3) -0.001(3)
C125 0.024(5) 0.018(4) 0.024(4) -0.002(3) -0.001(3) -0.007(4)
C215 0.018(4) 0.021(5) 0.035(4) -0.010(4) 0.008(4) -0.008(4)
C225 0.020(4) 0.016(4) 0.027(4) -0.001(3) 0.000(3) -0.002(3)
C315 0.015(4) 0.017(4) 0.035(4) -0.007(3) 0.001(3) -0.002(3)
C325 0.012(4) 0.018(4) 0.043(5) -0.002(4) 0.002(3) -0.011(3)
C415 0.022(5) 0.016(4) 0.041(5) -0.009(4) -0.003(4) -0.004(3)
C425 0.006(4) 0.023(4) 0.040(4) -0.009(4) 0.003(3) -0.007(3)
N114 0.012(3) 0.011(3) 0.035(4) 0.000(3) 0.001(3) -0.001(3)
N124 0.017(4) 0.024(4) 0.025(3) -0.002(3) 0.001(3) -0.009(3)
N214 0.015(4) 0.018(4) 0.036(4) -0.004(3) 0.005(3) -0.003(3)
N224 0.016(4) 0.014(4) 0.028(3) -0.010(3) 0.003(3) -0.002(3)
N314 0.011(3) 0.018(4) 0.026(3) 0.000(3) 0.000(3) -0.010(3)
N324 0.019(4) 0.014(3) 0.035(4) -0.006(3) 0.010(3) -0.009(3)
N414 0.012(3) 0.023(4) 0.035(4) -0.006(3) 0.000(3) -0.007(3)
N424 0.011(3) 0.016(4) 0.037(4) -0.003(3) 0.001(3) -0.003(3)
C116 0.032(5) 0.019(5) 0.031(5) 0.001(4) -0.004(4) -0.010(4)
C126 0.036(5) 0.029(5) 0.024(4) -0.009(4) 0.005(4) -0.017(4)
C216 0.031(5) 0.019(5) 0.032(5) 0.001(4) -0.002(4) -0.009(4)
C226 0.039(6) 0.027(5) 0.028(4) -0.006(4) 0.002(4) -0.017(4)
C316 0.016(4) 0.021(4) 0.030(4) -0.007(3) -0.001(3) -0.009(3)
C326 0.020(4) 0.019(4) 0.045(5) -0.012(4) 0.009(4) -0.009(4)
C416 0.022(5) 0.021(5) 0.044(5) -0.003(4) -0.007(4) -0.008(4)
C426 0.011(4) 0.023(4) 0.036(5) -0.011(4) -0.001(3) -0.002(3)
C117 0.021(5) 0.031(5) 0.045(5) 0.001(4) -0.002(4) -0.014(4)
C127 0.036(6) 0.051(7) 0.043(5) -0.013(5) 0.000(5) -0.026(5)
C217 0.041(6) 0.042(6) 0.039(5) 0.006(5) 0.006(5) -0.031(5)
C227 0.037(6) 0.039(6) 0.043(5) -0.018(5) 0.003(5) -0.018(5)
C317 0.018(4) 0.023(5) 0.042(5) -0.003(4) -0.003(4) -0.003(3)
C327 0.009(4) 0.027(5) 0.063(5) -0.015(5) 0.012(4) 0.000(4)
C417 0.025(5) 0.024(5) 0.056(5) 0.000(4) -0.010(4) -0.005(4)
C427 0.020(5) 0.021(5) 0.047(5) -0.011(4) 0.007(4) -0.001(4)
C118 0.034(6) 0.030(5) 0.049(5) -0.002(4) -0.004(5) -0.026(5)
C128 0.034(6) 0.034(6) 0.044(5) -0.002(4) -0.002(4) -0.018(5)
C218 0.030(5) 0.036(6) 0.049(5) -0.011(5) 0.005(4) -0.029(5)
C228 0.040(6) 0.032(6) 0.046(5) 0.001(4) -0.001(5) -0.028(5)
C318 0.026(5) 0.019(5) 0.034(5) 0.000(4) -0.002(4) -0.003(4)
C328 0.013(4) 0.024(5) 0.072(6) -0.007(5) 0.002(4) -0.002(4)
C418 0.027(5) 0.021(5) 0.064(6) -0.004(4) 0.006(5) 0.005(4)
C428 0.014(4) 0.023(5) 0.054(6) -0.005(4) 0.000(4) 0.007(4)
C119 0.026(5) 0.019(5) 0.039(5) -0.003(4) -0.005(4) -0.004(4)
C129 0.029(5) 0.024(5) 0.033(5) -0.001(4) 0.004(4) -0.015(4)
C219 0.029(5) 0.026(5) 0.032(5) -0.005(4) 0.002(4) -0.015(4)
C229 0.031(5) 0.034(6) 0.038(5) -0.007(4) 0.002(4) -0.018(4)
C319 0.014(4) 0.029(5) 0.030(4) -0.006(4) 0.007(3) -0.003(3)
C329 0.027(5) 0.018(5) 0.050(5) -0.004(4) -0.004(4) -0.003(4)
C419 0.012(4) 0.029(5) 0.045(5) -0.013(4) 0.003(4) 0.003(4)
C429 0.023(5) 0.017(4) 0.040(5) -0.003(4) -0.001(4) -0.001(3)
Cl1 0.0273(12) 0.0310(13) 0.0377(13) -0.0061(10) 0.0020(10) -0.0079(10)
O11 0.045(5) 0.041(4) 0.046(4) -0.005(4) -0.003(4) -0.005(4)
O12 0.054(6) 0.085(7) 0.047(5) 0.008(5) 0.008(4) -0.010(5)
O13 0.049(5) 0.045(5) 0.051(5) 0.004(4) -0.002(4) 0.016(4)
O14 0.076(7) 0.068(7) 0.149(12) -0.044(7) -0.011(7) -0.040(6)
Cl2 0.0371(14) 0.0329(14) 0.0384(14) -0.0056(11) 0.0016(11) -0.0101(11)
O22 0.090(8) 0.070(6) 0.047(5) 0.008(5) -0.019(5) -0.030(6)
O24 0.062(6) 0.050(6) 0.091(7) -0.024(5) 0.029(5) 0.000(5)
O23 0.096(8) 0.061(6) 0.053(6) 0.000(5) 0.041(6) -0.001(6)
O21 0.150(13) 0.099(9) 0.102(9) 0.015(7) -0.040(9) -0.094(10)
Cl3 0.0314(13) 0.0362(14) 0.0323(13) 0.0019(10) 0.0036(10) -0.0098(11)
O34 0.042(5) 0.058(5) 0.058(5) -0.018(4) 0.003(4) -0.028(4)
O32 0.061(5) 0.076(6) 0.032(4) 0.011(4) -0.002(4) -0.040(5)
O31 0.047(5) 0.057(6) 0.087(7) -0.001(5) 0.012(5) -0.007(5)
O33 0.040(5) 0.117(9) 0.044(5) 0.025(5) 0.013(4) -0.031(5)
Cl4 0.0453(16) 0.0535(17) 0.0341(14) -0.0104(12) 0.0083(12) -0.0112(14)
O41 0.075(7) 0.075(7) 0.056(6) 0.000(5) -0.001(5) -0.029(6)
O42 0.31(3) 0.28(3) 0.060(8) 0.010(12) 0.016(12) -0.24(3)
O44 0.102(11) 0.188(19) 0.151(15) -0.117(15) -0.053(11) 0.019(12)
O43 0.057(8) 0.24(2) 0.109(11) -0.049(13) -0.011(7) -0.002(11)
Cl5 0.0379(16) 0.064(2) 0.0464(16) -0.0098(14) 0.0059(12) -0.0108(15)
O53 0.055(6) 0.077(8) 0.106(9) 0.026(7) 0.020(6) 0.003(6)
O54 0.164(16) 0.127(13) 0.059(7) -0.020(8) -0.022(8) 0.053(12)
O51 0.077(7) 0.087(8) 0.071(7) 0.009(6) 0.035(6) -0.012(6)
O52 0.137(14) 0.082(10) 0.194(19) 0.015(10) 0.082(14) -0.041(10)
Cl6 0.0358(16) 0.095(3) 0.0371(15) 0.0078(15) -0.0012(12) -0.0247(16)
O61 0.067(6) 0.088(7) 0.049(5) 0.012(5) -0.019(5) -0.021(6)
O62 0.084(8) 0.101(8) 0.066(6) 0.006(6) -0.026(5) -0.060(7)
O63 0.061(7) 0.175(15) 0.129(12) -0.064(11) 0.045(8) -0.066(9)
O64 0.078(7) 0.053(6) 0.093(8) -0.011(5) 0.006(6) -0.037(5)
Cl7 0.081(2) 0.0522(18) 0.0354(15) -0.0067(13) -0.0020(15) -0.0221(17)
O74 0.121(9) 0.057(6) 0.052(5) -0.012(5) 0.002(6) -0.033(6)
O73 0.126(10) 0.083(8) 0.039(5) 0.001(5) -0.016(6) -0.021(7)
O71 0.228(19) 0.082(8) 0.036(5) 0.006(5) -0.003(8) -0.070(11)
O72 0.100(11) 0.121(12) 0.122(12) -0.076(10) 0.011(9) 0.011(9)
Cl8 0.069(2) 0.069(2) 0.0407(17) -0.0207(17) -0.0066(16) 0.0022(19)
O81A 0.13(2) 0.061(14) 0.12(2) -0.058(13) -0.104(19) 0.071(15)
O82A 0.21(5) 0.12(3) 0.069(18) -0.032(17) -0.04(2) 0.02(3)
O83A 0.082(19) 0.11(2) 0.066(15) 0.009(14) 0.001(13) -0.006(16)
O84A 0.13(2) 0.11(2) 0.12(3) -0.05(2) -0.02(2) -0.07(2)
O81B 0.081(17) 0.097(19) 0.10(2) -0.044(15) 0.027(14) -0.072(15)
O82B 0.13(2) 0.071(16) 0.023(10) -0.015(9) 0.002(11) -0.048(15)
O83B 0.50(16) 0.9(3) 0.40(13) -0.6(2) 0.38(14) -0.6(2)
O84B 0.15(5) 0.25(7) 0.34(11) 0.20(8) -0.19(7) -0.13(5)
O1W 0.034(4) 0.056(5) 0.032(4) -0.005(3) 0.001(3) -0.007(4)
O2W 0.055(5) 0.031(4) 0.032(4) -0.005(3) 0.001(3) -0.007(4)
O3W 0.128(13) 0.25(2) 0.033(6) -0.030(9) -0.013(7) 0.092(15)
O4W 0.037(4) 0.051(5) 0.031(4) -0.005(3) 0.002(3) -0.010(4)
O5W 0.041(4) 0.080(6) 0.025(4) -0.003(4) 0.002(3) -0.018(4)
O6W 0.054(5) 0.061(5) 0.036(4) -0.012(4) 0.005(4) -0.018(4)
O7W 0.045(5) 0.058(5) 0.037(4) 0.012(4) 0.004(3) -0.006(4)
N1 0.054(6) 0.047(6) 0.048(5) 0.001(5) -0.016(5) -0.024(5)
N2 0.046(6) 0.040(6) 0.063(7) -0.005(5) -0.006(5) -0.017(4)
N3 0.034(5) 0.041(6) 0.041(5) -0.007(4) -0.002(4) -0.019(5)
N4 0.023(5) 0.050(5) 0.045(6) -0.003(5) -0.001(4) 0.016(4)
N5 0.048(6) 0.036(6) 0.041(5) -0.004(4) 0.005(5) 0.000(4)
N6 0.045(6) 0.044(6) 0.066(7) 0.008(5) -0.006(5) -0.028(6)
N7 0.087(11) 0.063(7) 0.071(8) -0.002(6) -0.018(7) -0.049(8)
N8 0.024(5) 0.052(7) 0.084(9) -0.019(6) -0.009(5) 0.005(5)
N9 0.021(5) 0.026(5) 0.069(7) 0.005(4) 0.010(4) -0.008(4)
N10 0.092(11) 0.056(8) 0.075(8) -0.027(7) -0.036(8) -0.001(7)
N11 0.037(5) 0.071(7) 0.034(6) 0.003(5) 0.008(4) -0.023(5)
N12 0.060(8) 0.056(8) 0.107(9) -0.002(7) 0.005(8) -0.015(7)
C1A 0.19(3) 0.126(18) 0.045(8) -0.009(9) 0.003(11) -0.100(19)
C2A 0.024(5) 0.064(8) 0.076(9) -0.028(7) 0.001(5) -0.012(5)
C3A 0.045(7) 0.040(7) 0.058(7) 0.011(5) 0.006(6) -0.004(6)
C4A 0.036(7) 0.068(8) 0.067(8) -0.015(7) 0.001(6) -0.015(6)
C5A 0.033(6) 0.047(7) 0.066(8) -0.004(6) 0.000(5) 0.007(5)
C6A 0.057(8) 0.081(10) 0.043(6) -0.009(6) 0.002(6) -0.008(8)
C7A 0.053(8) 0.061(7) 0.076(10) -0.002(7) 0.010(7) -0.021(7)
C8A 0.051(8) 0.057(8) 0.096(11) -0.036(8) -0.007(7) -0.012(7)
C9A 0.031(6) 0.046(7) 0.075(9) -0.013(6) -0.005(6) 0.010(5)
C10A 0.16(2) 0.055(11) 0.19(3) -0.005(13) -0.08(2) -0.043(13)
C11A 0.052(8) 0.080(10) 0.068(9) -0.016(8) 0.012(7) -0.035(7)
C12A 0.063(10) 0.065(10) 0.109(10) 0.017(9) 0.016(9) -0.009(8)
O1C 0.033(4) 0.026(4) 0.069(5) -0.008(4) -0.007(4) -0.009(3)
O1B 0.028(4) 0.038(4) 0.102(7) -0.005(5) -0.002(4) -0.018(4)
O7B 0.121(11) 0.088(9) 0.151(13) 0.012(8) -0.018(9) -0.088(9)
O7C 0.053(7) 0.097(9) 0.097(9) -0.011(7) -0.007(6) 0.010(6)
O12B 0.110(12) 0.131(13) 0.113(11) -0.001(10) -0.013(9) -0.061(11)
O6C 0.24(2) 0.097(10) 0.043(6) -0.010(6) 0.004(9) -0.101(12)
O6B 0.043(7) 0.168(17) 0.21(2) 0.124(16) -0.031(9) -0.033(10)
O9B 0.043(5) 0.051(5) 0.050(5) -0.014(4) 0.009(4) -0.019(4)
O9C 0.034(5) 0.075(7) 0.091(8) 0.018(6) 0.011(5) 0.016(5)
O10B 0.080(8) 0.079(8) 0.096(8) -0.025(7) -0.018(6) -0.032(6)
O10C 0.098(11) 0.090(10) 0.133(12) -0.035(9) 0.011(10) -0.002(8)
O3B 0.053(5) 0.037(5) 0.054(5) -0.011(4) -0.006(4) -0.003(4)
O3C 0.053(5) 0.080(7) 0.050(5) -0.022(5) 0.009(4) -0.005(5)
O11B 0.042(5) 0.077(6) 0.048(5) -0.008(4) 0.007(4) -0.026(5)
O11C 0.063(6) 0.091(8) 0.051(6) 0.012(5) 0.009(5) -0.033(6)
O5B 0.048(5) 0.057(6) 0.062(6) -0.019(5) 0.005(4) -0.008(5)
O5C 0.053(5) 0.068(6) 0.047(5) -0.006(4) -0.010(4) -0.024(5)
O4B 0.090(8) 0.055(6) 0.068(7) 0.012(5) -0.010(6) 0.004(6)
O4C 0.059(6) 0.060(6) 0.067(6) -0.028(5) -0.003(5) -0.008(5)
O2B 0.033(5) 0.078(7) 0.078(6) -0.025(5) 0.007(4) -0.014(5)
O2C 0.072(7) 0.095(8) 0.086(7) 0.033(7) -0.033(6) -0.065(7)
O8B 0.045(5) 0.067(6) 0.105(8) -0.021(6) -0.009(5) -0.028(5)
O8C 0.067(7) 0.058(6) 0.076(7) -0.014(5) 0.013(6) -0.001(5)
O12C 0.059(7) 0.062(7) 0.137(11) -0.006(7) 0.030(7) -0.023(6)

loop_
_atom_type_symbol
_atom_type_description
_atom_type_scat_dispersion_real
_atom_type_scat_dispersion_imag
_atom_type_scat_source
C C 0.0015 0.0009 'International Tables Vol C Tables 4.2.6.8 and 6.1.1.4'
H H 0.0000 0.0000 'International Tables Vol C Tables 4.2.6.8 and 6.1.1.4'
N N 0.0030 0.0019 'International Tables Vol C Tables 4.2.6.8 and 6.1.1.4'
O O 0.0056 0.0036 'International Tables Vol C Tables 4.2.6.8 and 6.1.1.4'
Cl Cl 0.0998 0.0984 'International Tables Vol C Tables 4.2.6.8 and 6.1.1.4'
Mn Mn 0.2704 0.4681 'International Tables Vol C Tables 4.2.6.8 and 6.1.1.4'

loop_
_geom_angle_atom_site_label_1
_geom_angle_atom_site_label_2
_geom_angle_atom_site_label_3
_geom_angle
_geom_angle_site_symmetry_1
_geom_angle_site_symmetry_3
_geom_angle_publ_flag
N323 Mn1 N123 168.8(3) . . ?
N323 Mn1 N124 98.7(3) . . ?
N123 Mn1 N124 71.1(3) . . ?
N323 Mn1 N324 71.4(3) . . ?
N123 Mn1 N324 103.7(3) . . ?
N124 Mn1 N324 92.6(3) . . ?
N323 Mn1 N121 119.4(3) . . ?
N123 Mn1 N121 70.4(2) . . ?
N124 Mn1 N121 141.4(3) . . ?
N324 Mn1 N121 93.9(3) . . ?
N323 Mn1 N321 69.3(3) . . ?
N123 Mn1 N321 115.5(3) . . ?
N124 Mn1 N321 96.0(3) . . ?
N324 Mn1 N321 140.6(3) . . ?
N121 Mn1 N321 102.7(3) . . ?
N113 Mn2 N423 167.3(3) . . ?
N113 Mn2 N111 69.9(3) . . ?
N423 Mn2 N111 118.9(3) . . ?
N113 Mn2 N424 100.4(3) . . ?
N423 Mn2 N424 70.8(3) . . ?
N111 Mn2 N424 94.2(3) . . ?
N113 Mn2 N421 117.8(3) . . ?
N423 Mn2 N421 70.8(3) . . ?
N111 Mn2 N421 102.5(3) . . ?
N424 Mn2 N421 141.6(3) . . ?
N113 Mn2 N114 71.2(3) . . ?
N423 Mn2 N114 99.3(3) . . ?
N111 Mn2 N114 141.0(3) . . ?
N424 Mn2 N114 91.0(3) . . ?
N421 Mn2 N114 97.0(3) . . ?
N223 Mn3 N313 167.1(3) . . ?
N223 Mn3 N314 99.5(3) . . ?
N313 Mn3 N314 71.6(3) . . ?
N223 Mn3 N224 71.9(3) . . ?
N313 Mn3 N224 98.7(3) . . ?
N314 Mn3 N224 92.7(2) . . ?
N223 Mn3 N311 118.5(3) . . ?
N313 Mn3 N311 70.3(3) . . ?
N314 Mn3 N311 141.8(3) . . ?
N224 Mn3 N311 95.4(3) . . ?
N223 Mn3 N221 70.2(3) . . ?
N313 Mn3 N221 118.6(3) . . ?
N314 Mn3 N221 93.3(2) . . ?
N224 Mn3 N221 142.2(3) . . ?
N311 Mn3 N221 102.5(3) . . ?
N213 Mn4 N413 166.3(3) . . ?
N213 Mn4 N414 100.3(3) . . ?
N413 Mn4 N414 71.6(3) . . ?
N213 Mn4 N211 69.9(3) . . ?
N413 Mn4 N211 120.3(3) . . ?
N414 Mn4 N211 91.2(3) . . ?
N213 Mn4 N214 70.8(3) . . ?
N413 Mn4 N214 98.3(3) . . ?
N414 Mn4 N214 94.4(3) . . ?
N211 Mn4 N214 140.7(3) . . ?
N213 Mn4 N411 118.5(3) . . ?
N413 Mn4 N411 69.5(3) . . ?
N414 Mn4 N411 140.9(3) . . ?
N211 Mn4 N411 105.3(3) . . ?
N214 Mn4 N411 94.3(3) . . ?
C111 C11 C121 116.2(8) . . ?
C211 C21 C221 115.2(8) . . ?
C311 C31 C321 115.0(8) . . ?
C421 C41 C411 115.0(8) . . ?
N121 C12 N111 125.3(8) . . ?
N121 C12 C13 118.4(7) . . ?
N111 C12 C13 116.2(7) . . ?
N221 C22 N211 125.3(8) . . ?
N221 C22 C23 118.1(7) . . ?
N211 C22 C23 116.6(7) . . ?
N311 C32 N321 125.0(8) . . ?
N311 C32 C33 116.7(7) . . ?
N321 C32 C33 118.3(7) . . ?
N421 C42 N411 124.8(8) . . ?
N421 C42 C43 118.1(7) . . ?
N411 C42 C43 117.1(7) . . ?
C112 C13 C122 119.8(9) . . ?
C112 C13 C12 120.6(9) . . ?
C122 C13 C12 119.5(8) . . ?
C222 C23 C212 119.4(10) . . ?
C222 C23 C22 121.5(10) . . ?
C212 C23 C22 119.1(9) . . ?
C322 C33 C312 119.7(8) . . ?
C322 C33 C32 121.3(8) . . ?
C312 C33 C32 119.1(8) . . ?
C412 C43 C422 119.6(9) . . ?
C412 C43 C42 121.1(8) . . ?
C422 C43 C42 119.3(8) . . ?
C113 C14 C123 121.4(10) . . ?
C213 C24 C223 120.3(12) . . ?
C323 C34 C313 120.4(9) . . ?
C423 C44 C413 119.7(9) . . ?
N112 C111 N111 116.0(7) . . ?
N112 C111 C11 120.3(8) . . ?
N111 C111 C11 123.7(8) . . ?
N122 C121 N121 117.6(8) . . ?
N122 C121 C11 120.7(8) . . ?
N121 C121 C11 121.7(7) . . ?
N211 C211 N212 116.1(7) . . ?
N211 C211 C21 124.4(8) . . ?
N212 C211 C21 119.5(8) . . ?
N222 C221 N221 117.6(7) . . ?
N222 C221 C21 120.2(7) . . ?
N221 C221 C21 122.2(7) . . ?
N311 C311 N312 116.7(7) . . ?
N311 C311 C31 122.7(8) . . ?
N312 C311 C31 120.6(8) . . ?
N321 C321 N322 118.4(8) . . ?
N321 C321 C31 122.9(8) . . ?
N322 C321 C31 118.7(8) . . ?
N411 C411 N412 118.0(7) . . ?
N411 C411 C41 122.6(7) . . ?
N412 C411 C41 119.3(8) . . ?
N422 C421 N421 117.9(7) . . ?
N422 C421 C41 119.9(8) . . ?
N421 C421 C41 122.2(8) . . ?
C111 N111 C12 115.2(7) . . ?
C111 N111 Mn2 118.0(5) . . ?
C12 N111 Mn2 126.8(6) . . ?
C12 N121 C121 117.8(7) . . ?
C12 N121 Mn1 125.7(6) . . ?
C121 N121 Mn1 116.5(5) . . ?
C211 N211 C22 115.4(7) . . ?
C211 N211 Mn4 118.1(5) . . ?
C22 N211 Mn4 126.4(6) . . ?
C22 N221 C221 117.3(7) . . ?
C22 N221 Mn3 126.0(6) . . ?
C221 N221 Mn3 116.7(5) . . ?
C32 N311 C311 117.2(7) . . ?
C32 N311 Mn3 125.5(6) . . ?
C311 N311 Mn3 117.3(5) . . ?
C321 N321 C32 117.0(7) . . ?
C321 N321 Mn1 116.6(5) . . ?
C32 N321 Mn1 126.1(6) . . ?
C411 N411 C42 117.6(7) . . ?
C411 N411 Mn4 117.0(5) . . ?
C42 N411 Mn4 125.3(6) . . ?
C42 N421 C421 117.7(7) . . ?
C42 N421 Mn2 126.3(6) . . ?
C421 N421 Mn2 116.0(5) . . ?
C13 C112 C113 119.2(11) . . ?
C13 C122 C123 120.5(10) . . ?
C213 C212 C23 118.9(13) . . ?
C23 C222 C223 121.3(13) . . ?
C313 C312 C33 121.0(9) . . ?
C323 C322 C33 119.0(9) . . ?
C413 C412 C43 120.3(9) . . ?
C43 C422 C423 118.5(9) . . ?
C14 C113 C112 120.8(11) . . ?
C14 C123 C122 118.2(10) . . ?
C24 C213 C212 122.7(15) . . ?
C222 C223 C24 117.2(14) . . ?
C312 C313 C34 119.6(9) . . ?
C34 C323 C322 120.3(9) . . ?
C44 C413 C412 120.5(10) . . ?
C44 C423 C422 121.3(10) . . ?
C111 N112 N113 116.6(7) . . ?
C121 N122 N123 117.1(7) . . ?
N213 N212 C211 117.3(7) . . ?
C221 N222 N223 116.3(7) . . ?
N313 N312 C311 117.2(7) . . ?
N323 N322 C321 115.8(7) . . ?
N413 N412 C411 115.5(7) . . ?
C421 N422 N423 117.3(7) . . ?
C114 N113 N112 119.4(7) . . ?
C114 N113 Mn2 121.3(6) . . ?
N112 N113 Mn2 119.3(5) . . ?
C124 N123 N122 121.1(7) . . ?
C124 N123 Mn1 120.7(6) . . ?
N122 N123 Mn1 118.2(5) . . ?
C214 N213 N212 120.5(7) . . ?
C214 N213 Mn4 121.0(6) . . ?
N212 N213 Mn4 118.5(5) . . ?
C224 N223 N222 120.1(7) . . ?
C224 N223 Mn3 120.6(6) . . ?
N222 N223 Mn3 119.2(5) . . ?
C314 N313 N312 121.1(7) . . ?
C314 N313 Mn3 120.4(6) . . ?
N312 N313 Mn3 118.4(5) . . ?
C324 N323 N322 120.5(8) . . ?
C324 N323 Mn1 119.5(6) . . ?
N322 N323 Mn1 119.9(6) . . ?
C414 N413 N412 120.3(8) . . ?
C414 N413 Mn4 119.7(6) . . ?
N412 N413 Mn4 120.0(5) . . ?
C424 N423 N422 120.5(7) . . ?
C424 N423 Mn2 121.6(6) . . ?
N422 N423 Mn2 117.9(5) . . ?
N113 C114 C115 114.9(8) . . ?
N123 C124 C125 117.2(8) . . ?
N213 C214 C215 115.1(8) . . ?
N223 C224 C225 115.9(8) . . ?
N313 C314 C315 115.9(8) . . ?
N323 C324 C325 117.1(8) . . ?
N413 C414 C415 116.1(8) . . ?
N423 C424 C425 114.9(8) . . ?
N114 C115 C119 123.9(8) . . ?
N114 C115 C114 116.4(7) . . ?
C119 C115 C114 119.7(8) . . ?
C129 C125 N124 122.2(9) . . ?
C129 C125 C124 122.7(8) . . ?
N124 C125 C124 115.0(8) . . ?
N214 C215 C219 123.4(8) . . ?
N214 C215 C214 116.7(8) . . ?
C219 C215 C214 119.9(9) . . ?
N224 C225 C229 122.4(9) . . ?
N224 C225 C224 116.4(8) . . ?
C229 C225 C224 121.2(8) . . ?
N314 C315 C319 121.9(8) . . ?
N314 C315 C314 115.7(7) . . ?
C319 C315 C314 122.3(8) . . ?
N324 C325 C329 122.2(9) . . ?
N324 C325 C324 115.6(8) . . ?
C329 C325 C324 122.2(9) . . ?
N414 C415 C419 122.3(9) . . ?
N414 C415 C414 115.8(8) . . ?
C419 C415 C414 121.9(9) . . ?
N424 C425 C429 123.5(8) . . ?
N424 C425 C424 115.5(8) . . ?
C429 C425 C424 121.0(9) . . ?
C116 N114 C115 118.6(8) . . ?
C116 N114 Mn2 125.1(6) . . ?
C115 N114 Mn2 116.2(5) . . ?
C126 N124 C125 116.9(7) . . ?
C126 N124 Mn1 127.1(6) . . ?
C125 N124 Mn1 116.0(6) . . ?
C216 N214 C215 118.5(8) . . ?
C216 N214 Mn4 125.1(6) . . ?
C215 N214 Mn4 116.3(6) . . ?
C226 N224 C225 118.5(8) . . ?
C226 N224 Mn3 126.5(6) . . ?
C225 N224 Mn3 115.0(6) . . ?
C316 N314 C315 118.6(7) . . ?
C316 N314 Mn3 125.3(6) . . ?
C315 N314 Mn3 116.2(5) . . ?
C326 N324 C325 117.7(8) . . ?
C326 N324 Mn1 126.2(7) . . ?
C325 N324 Mn1 116.0(6) . . ?
C416 N414 C415 117.8(8) . . ?
C416 N414 Mn4 125.6(7) . . ?
C415 N414 Mn4 116.5(6) . . ?
C425 N424 C426 118.2(8) . . ?
C425 N424 Mn2 117.1(6) . . ?
C426 N424 Mn2 124.6(6) . . ?
N114 C116 C117 122.9(9) . . ?
N124 C126 C127 123.0(9) . . ?
N214 C216 C217 122.5(9) . . ?
N224 C226 C227 122.9(9) . . ?
N314 C316 C317 122.0(8) . . ?
N324 C326 C327 123.6(10) . . ?
N414 C416 C417 123.6(10) . . ?
N424 C426 C427 122.0(9) . . ?
C118 C117 C116 118.4(9) . . ?
C128 C127 C126 119.8(10) . . ?
C218 C217 C216 119.2(9) . . ?
C228 C227 C226 118.0(9) . . ?
C318 C317 C316 118.2(9) . . ?
C328 C327 C326 117.9(9) . . ?
C418 C417 C416 118.2(9) . . ?
C426 C427 C428 120.7(9) . . ?
C117 C118 C119 119.5(8) . . ?
C127 C128 C129 120.1(9) . . ?
C217 C218 C219 117.9(8) . . ?
C227 C228 C229 120.6(9) . . ?
C319 C318 C317 120.8(9) . . ?
C327 C328 C329 120.3(9) . . ?
C417 C418 C419 120.5(9) . . ?
C427 C428 C429 117.3(8) . . ?
C115 C119 C118 116.7(9) . . ?
C125 C129 C128 117.9(9) . . ?
C215 C219 C218 118.5(9) . . ?
C228 C229 C225 117.6(9) . . ?
C318 C319 C315 118.5(9) . . ?
C325 C329 C328 118.2(10) . . ?
C415 C419 C418 117.4(10) . . ?
C425 C429 C428 118.3(9) . . ?
O12 Cl1 O14 113.0(8) . . ?
O12 Cl1 O13 109.9(6) . . ?
O14 Cl1 O13 108.9(8) . . ?
O12 Cl1 O11 108.0(6) . . ?
O14 Cl1 O11 108.0(7) . . ?
O13 Cl1 O11 109.0(5) . . ?
O22 Cl2 O24 110.5(7) . . ?
O22 Cl2 O23 111.3(7) . . ?
O24 Cl2 O23 107.7(6) . . ?
O22 Cl2 O21 108.7(7) . . ?
O24 Cl2 O21 114.3(9) . . ?
O23 Cl2 O21 104.2(10) . . ?
O32 Cl3 O34 109.3(5) . . ?
O32 Cl3 O33 111.7(6) . . ?
O34 Cl3 O33 109.5(6) . . ?
O32 Cl3 O31 107.6(7) . . ?
O34 Cl3 O31 107.4(6) . . ?
O33 Cl3 O31 111.3(7) . . ?
O44 Cl4 O42 104.7(18) . . ?
O44 Cl4 O41 112.6(10) . . ?
O42 Cl4 O41 107.8(10) . . ?
O44 Cl4 O43 98.7(14) . . ?
O42 Cl4 O43 124.0(19) . . ?
O41 Cl4 O43 108.6(9) . . ?
O51 Cl5 O54 121.6(11) . . ?
O51 Cl5 O53 112.1(7) . . ?
O54 Cl5 O53 110.7(9) . . ?
O51 Cl5 O52 107.2(11) . . ?
O54 Cl5 O52 95.7(16) . . ?
O53 Cl5 O52 107.3(10) . . ?
O61 Cl6 O63 114.6(9) . . ?
O61 Cl6 O62 116.2(7) . . ?
O63 Cl6 O62 119.4(9) . . ?
O61 Cl6 O64 100.9(7) . . ?
O63 Cl6 O64 98.6(9) . . ?
O62 Cl6 O64 102.1(7) . . ?
O73 Cl7 O71 110.2(10) . . ?
O73 Cl7 O72 105.3(9) . . ?
O71 Cl7 O72 109.2(12) . . ?
O73 Cl7 O74 110.3(8) . . ?
O71 Cl7 O74 111.2(7) . . ?
O72 Cl7 O74 110.5(10) . . ?
O83A Cl8 O84A 123(2) . . ?
O83A Cl8 O82B 156.7(16) . . ?
O84A Cl8 O82B 42.2(15) . . ?
O83A Cl8 O84B 56(2) . . ?
O84A Cl8 O84B 116(2) . . ?
O82B Cl8 O84B 110(2) . . ?
O83A Cl8 O83B 86(2) . . ?
O84A Cl8 O83B 130(2) . . ?
O82B Cl8 O83B 117(2) . . ?
O84B Cl8 O83B 114(2) . . ?
O83A Cl8 O82A 103.5(15) . . ?
O84A Cl8 O82A 103.9(17) . . ?
O82B Cl8 O82A 70.9(16) . . ?
O84B Cl8 O82A 50(2) . . ?
O83B Cl8 O82A 107(2) . . ?
O83A Cl8 O81A 109.7(14) . . ?
O84A Cl8 O81A 107.9(15) . . ?
O82B Cl8 O81A 93.5(14) . . ?
O84B Cl8 O81A 134(2) . . ?
O83B Cl8 O81A 24(2) . . ?
O82A Cl8 O81A 107.6(18) . . ?
O83A Cl8 O81B 67.8(18) . . ?
O84A Cl8 O81B 59.1(19) . . ?
O82B Cl8 O81B 101.3(15) . . ?
O84B Cl8 O81B 101.4(17) . . ?
O83B Cl8 O81B 111.3(17) . . ?
O82A Cl8 O81B 139.7(17) . . ?
O81A Cl8 O81B 112.4(18) . . ?
O1B N1 O1C 123.8(11) . . ?
O1B N1 C1A 118.3(12) . . ?
O1C N1 C1A 117.8(13) . . ?
O2C N2 O2B 121.7(12) . . ?
O2C N2 C2A 122.3(12) . . ?
O2B N2 C2A 115.9(12) . . ?
O3B N3 O3C 121.4(10) . . ?
O3B N3 C3A 119.5(10) . . ?
O3C N3 C3A 119.1(10) . . ?
O4B N4 O4C 124.1(13) . . ?
O4B N4 C4A 117.6(12) . . ?
O4C N4 C4A 118.3(11) . . ?
O5B N5 O5C 125.2(11) . . ?
O5B N5 C5A 118.4(12) . . ?
O5C N5 C5A 116.0(11) . . ?
O6B N6 O6C 120.3(18) . . ?
O6B N6 C6A 119.8(17) . . ?
O6C N6 C6A 119.8(14) . . ?
O7C N7 O7B 125.0(15) . . ?
O7C N7 C7A 117.5(13) . . ?
O7B N7 C7A 117.4(16) . . ?
O8C N8 O8B 122.9(13) . . ?
O8C N8 C8A 119.3(13) . . ?
O8B N8 C8A 117.8(14) . . ?
O9C N9 O9B 121.8(11) . . ?
O9C N9 C9A 118.4(12) . . ?
O9B N9 C9A 119.7(10) . . ?
O10B N10 O10C 118.8(17) . . ?
O10B N10 C10A 130(2) . . ?
O10C N10 C10A 111(2) . . ?
O11C N11 O11B 122.1(11) . . ?
O11C N11 C11A 121.1(12) . . ?
O11B N11 C11A 116.8(10) . . ?
O12C N12 O12B 121.4(18) . . ?
O12C N12 C12A 116.6(18) . . ?
O12B N12 C12A 121.9(16) . . ?

loop_
_geom_bond_atom_site_label_1
_geom_bond_atom_site_label_2
_geom_bond_distance
_geom_bond_site_symmetry_2
_geom_bond_publ_flag
Mn1 N323 2.232(8) . ?
Mn1 N123 2.236(7) . ?
Mn1 N124 2.272(7) . ?
Mn1 N324 2.276(8) . ?
Mn1 N121 2.294(7) . ?
Mn1 N321 2.303(7) . ?
Mn2 N113 2.215(8) . ?
Mn2 N423 2.234(7) . ?
Mn2 N111 2.259(7) . ?
Mn2 N424 2.266(7) . ?
Mn2 N421 2.277(7) . ?
Mn2 N114 2.297(7) . ?
Mn3 N223 2.211(8) . ?
Mn3 N313 2.228(7) . ?
Mn3 N314 2.251(7) . ?
Mn3 N224 2.268(7) . ?
Mn3 N311 2.271(7) . ?
Mn3 N221 2.281(7) . ?
Mn4 N213 2.229(8) . ?
Mn4 N413 2.235(7) . ?
Mn4 N414 2.237(8) . ?
Mn4 N211 2.272(7) . ?
Mn4 N214 2.289(8) . ?
Mn4 N411 2.295(7) . ?
C11 C111 1.384(12) . ?
C11 C121 1.400(13) . ?
C21 C211 1.377(13) . ?
C21 C221 1.411(12) . ?
C31 C311 1.399(13) . ?
C31 C321 1.415(13) . ?
C41 C421 1.405(12) . ?
C41 C411 1.408(13) . ?
C12 N121 1.321(11) . ?
C12 N111 1.382(12) . ?
C12 C13 1.491(14) . ?
C22 N221 1.327(11) . ?
C22 N211 1.371(12) . ?
C22 C23 1.487(13) . ?
C32 N311 1.345(12) . ?
C32 N321 1.352(12) . ?
C32 C33 1.492(13) . ?
C42 N421 1.318(11) . ?
C42 N411 1.357(11) . ?
C42 C43 1.475(13) . ?
C13 C112 1.384(14) . ?
C13 C122 1.394(15) . ?
C23 C222 1.379(16) . ?
C23 C212 1.398(15) . ?
C33 C322 1.400(13) . ?
C33 C312 1.402(14) . ?
C43 C412 1.397(14) . ?
C43 C422 1.406(14) . ?
C14 C113 1.37(2) . ?
C14 C123 1.374(19) . ?
C24 C213 1.33(3) . ?
C24 C223 1.43(3) . ?
C34 C323 1.387(15) . ?
C34 C313 1.396(16) . ?
C44 C423 1.372(18) . ?
C44 C413 1.383(18) . ?
C111 N112 1.355(12) . ?
C111 N111 1.361(12) . ?
C121 N122 1.345(11) . ?
C121 N121 1.369(12) . ?
C211 N211 1.344(12) . ?
C211 N212 1.363(12) . ?
C221 N222 1.350(11) . ?
C221 N221 1.352(11) . ?
C311 N311 1.348(12) . ?
C311 N312 1.367(12) . ?
C321 N321 1.334(12) . ?
C321 N322 1.355(12) . ?
C411 N411 1.337(12) . ?
C411 N412 1.372(11) . ?
C421 N422 1.350(12) . ?
C421 N421 1.364(12) . ?
C112 C113 1.391(17) . ?
C122 C123 1.413(15) . ?
C212 C213 1.373(19) . ?
C222 C223 1.40(2) . ?
C312 C313 1.361(15) . ?
C322 C323 1.394(14) . ?
C412 C413 1.386(15) . ?
C422 C423 1.409(15) . ?
N112 N113 1.363(10) . ?
N122 N123 1.385(11) . ?
N212 N213 1.359(10) . ?
N222 N223 1.370(11) . ?
N312 N313 1.354(11) . ?
N322 N323 1.353(11) . ?
N412 N413 1.353(11) . ?
N422 N423 1.365(10) . ?
N113 C114 1.307(12) . ?
N123 C124 1.267(12) . ?
N213 C214 1.299(12) . ?
N223 C224 1.282(12) . ?
N313 C314 1.279(12) . ?
N323 C324 1.287(12) . ?
N413 C414 1.287(12) . ?
N423 C424 1.270(12) . ?
C114 C115 1.482(12) . ?
C124 C125 1.454(13) . ?
C214 C215 1.465(13) . ?
C224 C225 1.461(14) . ?
C314 C315 1.464(14) . ?
C324 C325 1.455(14) . ?
C414 C415 1.450(14) . ?
C424 C425 1.492(13) . ?
C115 N114 1.341(12) . ?
C115 C119 1.378(14) . ?
C125 C129 1.377(13) . ?
C125 N124 1.386(12) . ?
C215 N214 1.341(13) . ?
C215 C219 1.373(14) . ?
C225 N224 1.367(12) . ?
C225 C229 1.407(14) . ?
C315 N314 1.369(12) . ?
C315 C319 1.397(13) . ?
C325 N324 1.359(13) . ?
C325 C329 1.391(14) . ?
C415 N414 1.372(13) . ?
C415 C419 1.387(14) . ?
C425 N424 1.345(13) . ?
C425 C429 1.376(14) . ?
N114 C116 1.316(12) . ?
N124 C126 1.346(13) . ?
N214 C216 1.322(13) . ?
N224 C226 1.341(13) . ?
N314 C316 1.350(12) . ?
N324 C326 1.345(12) . ?
N414 C416 1.342(13) . ?
N424 C426 1.350(12) . ?
C116 C117 1.413(14) . ?
C126 C127 1.373(15) . ?
C216 C217 1.408(15) . ?
C226 C227 1.401(15) . ?
C316 C317 1.405(14) . ?
C326 C327 1.404(15) . ?
C416 C417 1.394(15) . ?
C426 C427 1.373(14) . ?
C117 C118 1.359(16) . ?
C127 C128 1.343(17) . ?
C217 C218 1.374(16) . ?
C227 C228 1.392(16) . ?
C317 C318 1.387(15) . ?
C327 C328 1.356(18) . ?
C417 C418 1.357(18) . ?
C427 C428 1.387(16) . ?
C118 C119 1.436(15) . ?
C128 C129 1.404(15) . ?
C218 C219 1.420(14) . ?
C228 C229 1.395(16) . ?
C318 C319 1.372(14) . ?
C328 C329 1.411(16) . ?
C418 C419 1.426(16) . ?
C428 C429 1.426(15) . ?
Cl1 O12 1.408(10) . ?
Cl1 O14 1.413(10) . ?
Cl1 O13 1.426(9) . ?
Cl1 O11 1.458(9) . ?
Cl2 O22 1.403(10) . ?
Cl2 O24 1.407(10) . ?
Cl2 O23 1.418(10) . ?
Cl2 O21 1.418(12) . ?
Cl3 O32 1.398(9) . ?
Cl3 O34 1.435(8) . ?
Cl3 O33 1.438(9) . ?
Cl3 O31 1.443(11) . ?
Cl4 O44 1.356(19) . ?
Cl4 O42 1.378(15) . ?
Cl4 O41 1.403(11) . ?
Cl4 O43 1.423(16) . ?
Cl5 O51 1.382(11) . ?
Cl5 O54 1.391(15) . ?
Cl5 O53 1.427(13) . ?
Cl5 O52 1.46(2) . ?
Cl6 O61 1.369(11) . ?
Cl6 O63 1.378(12) . ?
Cl6 O62 1.416(10) . ?
Cl6 O64 1.549(11) . ?
Cl7 O73 1.405(13) . ?
Cl7 O71 1.410(13) . ?
Cl7 O72 1.431(15) . ?
Cl7 O74 1.440(11) . ?
Cl8 O83A 1.330(15) . ?
Cl8 O84A 1.340(14) . ?
Cl8 O82B 1.347(13) . ?
Cl8 O84B 1.363(16) . ?
Cl8 O83B 1.350(17) . ?
Cl8 O82A 1.415(17) . ?
Cl8 O81A 1.407(14) . ?
Cl8 O81B 1.456(14) . ?
N1 O1B 1.199(13) . ?
N1 O1C 1.228(13) . ?
N1 C1A 1.47(2) . ?
N2 O2C 1.196(15) . ?
N2 O2B 1.272(15) . ?
N2 C2A 1.420(18) . ?
N3 O3B 1.192(13) . ?
N3 O3C 1.246(13) . ?
N3 C3A 1.479(16) . ?
N4 O4B 1.218(15) . ?
N4 O4C 1.220(14) . ?
N4 C4A 1.47(2) . ?
N5 O5B 1.206(14) . ?
N5 O5C 1.222(14) . ?
N5 C5A 1.477(17) . ?
N6 O6B 1.18(2) . ?
N6 O6C 1.231(19) . ?
N6 C6A 1.44(2) . ?
N7 O7C 1.218(19) . ?
N7 O7B 1.234(18) . ?
N7 C7A 1.42(2) . ?
N8 O8C 1.222(17) . ?
N8 O8B 1.231(16) . ?
N8 C8A 1.48(2) . ?
N9 O9C 1.212(14) . ?
N9 O9B 1.215(14) . ?
N9 C9A 1.467(18) . ?
N10 O10B 1.121(17) . ?
N10 O10C 1.28(2) . ?
N10 C10A 1.39(3) . ?
N11 O11C 1.209(14) . ?
N11 O11B 1.220(14) . ?
N11 C11A 1.471(19) . ?
N12 O12C 1.164(18) . ?
N12 O12B 1.25(2) . ?
N12 C12A 1.52(3) . ?
